data_7001860
loop_
_publ_author_name
'Tandon, Santokh S.'
'Bunge, Scott D.'
'Rakosi, Robert'
'Xu, Zhiqiang'
'Thompson, Laurence K.'

_publ_section_title
;
 Self-assembly of mixed-valence Co(ii/iii) and Ni(ii) clusters:
 azide-bridged 1D single chain coordination polymers comprised of
 tetranuclear units, tetranuclear Co(ii/iii) complexes,
 ferromagnetically coupled azide-bridged tetranuclear, and hexanuclear
 Ni(ii) complexes: synthesis, structural, and magnetic properties
;
_journal_issue 33
_journal_name_full 'Dalton Transactions'
_journal_page_first 6536
_journal_page_last 6551
_journal_paper_doi 10.1039/b903617b
_journal_year 2009
_chemical_formula_sum 'C29 H52 Cl Co4 N13 O18'
_chemical_formula_weight 1142.01
_chemical_name_common '(Co2IICo2III(HL)2(CH3O)2(N3)3) (1)'
_chemical_name_systematic
;
?
;
_space_group_IT_number 2
_symmetry_cell_setting triclinic
_symmetry_space_group_name_Hall '-P 1'
_symmetry_space_group_name_H-M 'P -1'
_atom_sites_solution_hydrogens geom
_atom_sites_solution_primary direct
_atom_sites_solution_secondary difmap
_audit_creation_method SHELXL-97
_cell_angle_alpha 105.953(3)
_cell_angle_beta 95.676(3)
_cell_angle_gamma 100.701(3)
_cell_formula_units_Z 1
_cell_length_a 9.6432(19)
_cell_length_b 10.269(2)
_cell_length_c 11.465(2)
_cell_measurement_reflns_used 4404
_cell_measurement_temperature 100(2)
_cell_measurement_theta_max 30.39
_cell_measurement_theta_min 2.18
_cell_volume 1059.0(3)
_computing_cell_refinement 'Bruker SMART'
_computing_data_collection 'Bruker SMART'
_computing_data_reduction 'Bruker SAINT'
_computing_molecular_graphics 'Bruker SHELXTL'
_computing_publication_material 'Bruker SHELXTL'
_computing_structure_refinement 'SHELXL-97 (Sheldrick, 1997)'
_computing_structure_solution 'SHELXS-97 (Sheldrick, 1990)'
_diffrn_ambient_temperature 100(2)
_diffrn_measured_fraction_theta_full 0.989
_diffrn_measured_fraction_theta_max 0.989
_diffrn_measurement_device_type 'CCD area detector'
_diffrn_measurement_method 'phi and omega scans'
_diffrn_radiation_monochromator graphite
_diffrn_radiation_source 'fine-focus sealed tube'
_diffrn_radiation_type MoK\a
_diffrn_radiation_wavelength 0.71073
_diffrn_reflns_av_R_equivalents 0.0195
_diffrn_reflns_av_sigmaI/netI 0.0312
_diffrn_reflns_limit_h_max 11
_diffrn_reflns_limit_h_min -11
_diffrn_reflns_limit_k_max 12
_diffrn_reflns_limit_k_min -12
_diffrn_reflns_limit_l_max 13
_diffrn_reflns_limit_l_min -13
_diffrn_reflns_number 7301
_diffrn_reflns_theta_full 25.05
_diffrn_reflns_theta_max 25.05
_diffrn_reflns_theta_min 1.87
_exptl_absorpt_coefficient_mu 1.692
_exptl_absorpt_correction_T_max 0.9202
_exptl_absorpt_correction_T_min 0.7854
_exptl_absorpt_correction_type multi-scan
_exptl_absorpt_process_details SADABS
_exptl_crystal_colour blue
_exptl_crystal_density_diffrn 1.791
_exptl_crystal_density_meas ?
_exptl_crystal_density_method .
_exptl_crystal_description irregular
_exptl_crystal_F_000 586
_exptl_crystal_size_max 0.15
_exptl_crystal_size_mid 0.10
_exptl_crystal_size_min 0.05
_platon_squeeze_details
;
;
_refine_diff_density_max 0.441
_refine_diff_density_min -0.375
_refine_diff_density_rms 0.068
_refine_ls_extinction_method none
_refine_ls_goodness_of_fit_ref 0.477
_refine_ls_hydrogen_treatment mixed
_refine_ls_matrix_type full
_refine_ls_number_parameters 304
_refine_ls_number_reflns 3718
_refine_ls_number_restraints 0
_refine_ls_restrained_S_all 0.477
_refine_ls_R_factor_all 0.0375
_refine_ls_R_factor_gt 0.0288
_refine_ls_shift/su_max 0.001
_refine_ls_shift/su_mean 0.000
_refine_ls_structure_factor_coef Fsqd
_refine_ls_weighting_details 'calc w=1/[\s^2^(Fo^2^)+(0.0888P)^2^+9.7950P] where P=(Fo^2^+2Fc^2^)/3'
_refine_ls_weighting_scheme calc
_refine_ls_wR_factor_gt 0.0742
_refine_ls_wR_factor_ref 0.0830
_reflns_number_gt 3090
_reflns_number_total 3718
_reflns_threshold_expression >2sigma(I)
_cod_data_source_file b903617b.txt
_cod_data_source_block try2
_cod_depositor_comments
;
The following automatic conversions were performed:
'_symmetry_cell_setting' value 'Triclinic' changed to 'triclinic'
according to '/home/saulius/struct/CIF-dictionaries/cif_core.dic'
dictionary named 'cif_core.dic' version 2.4.1 from
2010-06-29.

'_exptl_absorpt_correction_type' value 'MULTI-SCAN' changed
to 'multi-scan' according to
'/home/saulius/struct/CIF-dictionaries/cif_core.dic' dictionary named
'cif_core.dic' version 2.4.1 from 2010-06-29.

Automatic conversion script
Id: cif_fix_enum 1527 2010-12-29 10:47:43Z saulius 
;
_cod_original_sg_symbol_H-M P-1
_cod_database_code 7001860

loop_
_symmetry_equiv_pos_as_xyz
'x, y, z'
'-x, -y, -z'

loop_
_atom_site_label
_atom_site_type_symbol
_atom_site_fract_x
_atom_site_fract_y
_atom_site_fract_z
_atom_site_U_iso_or_equiv
_atom_site_adp_type
_atom_site_occupancy
_atom_site_symmetry_multiplicity
_atom_site_calc_flag
_atom_site_refinement_flags
_atom_site_disorder_assembly
_atom_site_disorder_group
Co1 Co 0.64725(3) 0.49749(3) 0.05465(3) 0.01248(11) Uani 1 1 d . . .
Co2 Co 0.39302(4) 0.26874(3) 0.06594(3) 0.01436(11) Uani 1 1 d . . .
N1 N 0.8039(2) 0.6130(2) 0.1710(2) 0.0168(5) Uani 1 1 d . . .
N2 N 0.3320(2) 0.2215(2) 0.2180(2) 0.0193(5) Uani 1 1 d . . .
N3 N 0.7615(2) 0.3599(2) 0.0145(2) 0.0187(5) Uani 1 1 d . . .
N4 N 0.8080(2) 0.3179(2) 0.0952(2) 0.0200(5) Uani 1 1 d . . .
N5 N 0.8571(3) 0.2733(3) 0.1682(3) 0.0323(6) Uani 1 1 d . . .
N6 N 0.5137(3) 0.1201(2) 0.0176(3) 0.0277(6) Uani 1 1 d . . .
N7 N 0.5000 0.0000 0.0000 0.0216(7) Uani 1 2 d S . .
O1 O 0.56253(19) 0.42031(18) 0.17343(16) 0.0158(4) Uani 1 1 d . . .
O2 O 0.72333(18) 0.58841(18) -0.05530(16) 0.0148(4) Uani 1 1 d . . .
O3 O 0.2062(2) 0.0904(2) -0.0135(2) 0.0230(4) Uani 1 1 d . . .
O4 O 0.48156(18) 0.37460(18) -0.06321(16) 0.0138(4) Uani 1 1 d . . .
O5 O 0.0012(14) 0.0925(17) 0.4454(10) 0.118(4) Uani 0.50 1 d P . .
O6 O 0.1722(12) 0.0898(10) 0.5517(14) 0.173(6) Uani 0.50 1 d P . .
O7 O -0.007(2) 0.0497(15) 0.6197(10) 0.153(6) Uani 0.50 1 d P . .
O8 O -0.0756(17) 0.103(2) 0.538(3) 0.266(15) Uani 0.50 1 d P . .
Cl1 Cl 0.0000 0.0000 0.5000 0.1516(16) Uani 1 2 d S . .
H1A H 0.756(4) 0.510(4) 0.728(4) 0.051(12) Uiso 1 1 d . . .
C1 C 0.8131(4) 0.4770(4) 0.6622(3) 0.0304(7) Uani 1 1 d . . .
H1B H 0.9030 0.5427 0.6843 0.055(12) Uiso 1 1 d R . .
H1C H 0.8288 0.3881 0.6645 0.055(12) Uiso 1 1 d R . .
C2 C 0.7450(3) 0.4672(3) 0.5353(3) 0.0228(6) Uani 1 1 d . . .
C3 C 0.6127(3) 0.3789(3) 0.4814(3) 0.0221(6) Uani 1 1 d . . .
H3 H 0.5644 0.3271 0.5282 0.026 Uiso 1 1 calc R . .
C4 C 0.5471(3) 0.3623(3) 0.3623(3) 0.0194(6) Uani 1 1 d . . .
C5 C 0.6170(3) 0.4377(3) 0.2895(2) 0.0161(5) Uani 1 1 d . . .
C6 C 0.7485(3) 0.5330(3) 0.3462(2) 0.0185(6) Uani 1 1 d . . .
C7 C 0.8086(3) 0.5453(3) 0.4663(3) 0.0220(6) Uani 1 1 d . . .
H7 H 0.8968 0.6100 0.5017 0.026 Uiso 1 1 calc R . .
C8 C 0.8333(3) 0.6154(3) 0.2827(3) 0.0188(6) Uani 1 1 d . . .
H8 H 0.9191 0.6772 0.3289 0.023 Uiso 1 1 calc R . .
C9 C 0.4082(3) 0.2638(3) 0.3243(3) 0.0216(6) Uani 1 1 d . . .
H9 H 0.3709 0.2274 0.3853 0.026 Uiso 1 1 calc R . .
C10 C 0.9079(3) 0.6962(3) 0.1171(3) 0.0218(6) Uani 1 1 d . . .
H10A H 1.0068 0.6949 0.1488 0.029(9) Uiso 1 1 d R . .
H10B H 0.8979 0.7938 0.1386 0.029(9) Uiso 1 1 d R . .
C11 C 0.1962(3) 0.1192(3) 0.1969(3) 0.0258(6) Uani 1 1 d . . .
H11A H 0.1152 0.1660 0.1975 0.018(8) Uiso 1 1 d R . .
H11B H 0.1939 0.0735 0.2625 0.026(8) Uiso 1 1 d R . .
C12 C 0.8748(3) 0.6297(3) -0.0205(3) 0.0187(6) Uani 1 1 d . . .
H12A H 0.9158 0.6967 -0.0625 0.022(8) Uiso 1 1 d R . .
H12B H 0.9176 0.5476 -0.0440 0.022(8) Uiso 1 1 d R . .
C13 C 0.1841(3) 0.0130(3) 0.0735(3) 0.0260(7) Uani 1 1 d . . .
H13A H 0.2575 -0.0424 0.0758 0.026(8) Uiso 1 1 d R . .
H13B H 0.0887 -0.0508 0.0511 0.037(10) Uiso 1 1 d R . .
C14 C 0.5049(3) 0.2963(3) -0.1815(3) 0.0217(6) Uani 1 1 d . . .
H14A H 0.4152 0.2423 -0.2302 0.058(13) Uiso 1 1 d R . .
H14B H 0.5661 0.2353 -0.1717 0.039(10) Uiso 1 1 d R . .
H14C H 0.5488 0.3583 -0.2235 0.048(11) Uiso 1 1 d R . .
H15 H 0.211(4) 0.049(4) -0.080(4) 0.043(12) Uiso 1 1 d . . .

loop_
_atom_site_aniso_label
_atom_site_aniso_U_11
_atom_site_aniso_U_22
_atom_site_aniso_U_33
_atom_site_aniso_U_23
_atom_site_aniso_U_13
_atom_site_aniso_U_12
Co1 0.01063(18) 0.01070(18) 0.01630(19) 0.00610(14) 0.00139(13) 0.00016(13)
Co2 0.01248(19) 0.01139(19) 0.0195(2) 0.00697(14) 0.00170(14) 0.00020(13)
N1 0.0139(11) 0.0132(11) 0.0230(12) 0.0083(9) 0.0011(9) -0.0008(9)
N2 0.0156(11) 0.0182(12) 0.0254(13) 0.0109(10) 0.0031(10) 0.0003(9)
N3 0.0163(11) 0.0180(12) 0.0240(12) 0.0093(10) 0.0021(9) 0.0050(9)
N4 0.0136(11) 0.0181(12) 0.0297(13) 0.0092(11) 0.0058(10) 0.0025(9)
N5 0.0282(14) 0.0357(15) 0.0431(17) 0.0249(14) 0.0075(12) 0.0111(12)
N6 0.0210(13) 0.0107(14) 0.0534(18) 0.0124(11) 0.0089(12) 0.0025(9)
N7 0.0117(16) 0.022(2) 0.033(2) 0.0110(15) 0.0053(14) 0.0021(13)
O1 0.0146(9) 0.0158(9) 0.0170(9) 0.0083(8) 0.0002(7) -0.0002(7)
O2 0.0119(9) 0.0137(9) 0.0192(9) 0.0074(7) 0.0025(7) 0.0003(7)
O3 0.0228(11) 0.0191(10) 0.0257(12) 0.0087(9) 0.0026(9) -0.0011(8)
O4 0.0133(9) 0.0120(9) 0.0164(9) 0.0048(7) 0.0037(7) 0.0014(7)
O5 0.120(9) 0.133(11) 0.085(7) 0.044(8) 0.004(6) -0.024(8)
O6 0.118(8) 0.068(6) 0.235(14) -0.069(7) 0.004(9) -0.029(6)
O7 0.234(17) 0.103(9) 0.080(7) 0.014(7) 0.051(9) -0.064(10)
O8 0.104(11) 0.131(14) 0.41(4) -0.113(19) -0.068(17) 0.001(10)
Cl1 0.288(5) 0.0703(16) 0.0620(15) -0.0095(14) 0.010(2) 0.010(2)
C1 0.0285(17) 0.0412(19) 0.0218(16) 0.0134(14) 0.0008(13) 0.0044(14)
C2 0.0235(15) 0.0281(16) 0.0163(14) 0.0057(12) 0.0024(11) 0.0062(12)
C3 0.0224(14) 0.0257(15) 0.0207(14) 0.0116(12) 0.0055(11) 0.0038(12)
C4 0.0181(14) 0.0198(14) 0.0223(14) 0.0091(11) 0.0052(11) 0.0038(11)
C5 0.0163(13) 0.0162(13) 0.0170(13) 0.0053(11) 0.0030(10) 0.0056(10)
C6 0.0173(13) 0.0197(14) 0.0189(14) 0.0069(11) 0.0031(11) 0.0033(11)
C7 0.0206(14) 0.0228(15) 0.0192(14) 0.0029(12) 0.0013(11) 0.0024(11)
C8 0.0144(13) 0.0176(13) 0.0218(14) 0.0056(11) -0.0008(11) -0.0001(11)
C9 0.0198(14) 0.0230(15) 0.0256(15) 0.0131(12) 0.0079(12) 0.0026(11)
C10 0.0132(13) 0.0232(15) 0.0284(15) 0.0144(12) -0.0016(11) -0.0046(11)
C11 0.0172(14) 0.0270(16) 0.0357(17) 0.0182(14) 0.0040(12) -0.0022(12)
C12 0.0104(12) 0.0198(14) 0.0278(15) 0.0118(12) 0.0037(11) 0.0005(10)
C13 0.0189(14) 0.0197(14) 0.0415(18) 0.0163(13) 0.0040(13) -0.0011(11)
C14 0.0221(14) 0.0191(14) 0.0217(14) 0.0034(12) 0.0030(12) 0.0034(11)

loop_
_atom_type_symbol
_atom_type_description
_atom_type_scat_dispersion_real
_atom_type_scat_dispersion_imag
_atom_type_scat_source
C C 0.0033 0.0016 'International Tables Vol C Tables 4.2.6.8 and 6.1.1.4'
H H 0.0000 0.0000 'International Tables Vol C Tables 4.2.6.8 and 6.1.1.4'
Cl Cl 0.1484 0.1585 'International Tables Vol C Tables 4.2.6.8 and 6.1.1.4'
Co Co 0.3494 0.9721 'International Tables Vol C Tables 4.2.6.8 and 6.1.1.4'
N N 0.0061 0.0033 'International Tables Vol C Tables 4.2.6.8 and 6.1.1.4'
O O 0.0106 0.0060 'International Tables Vol C Tables 4.2.6.8 and 6.1.1.4'

loop_
_geom_angle_atom_site_label_1
_geom_angle_atom_site_label_2
_geom_angle_atom_site_label_3
_geom_angle
_geom_angle_site_symmetry_1
_geom_angle_site_symmetry_3
_geom_angle_publ_flag
N1 Co1 O2 85.62(9) . . ?
N1 Co1 O1 93.24(9) . . ?
O2 Co1 O1 174.49(8) . . ?
N1 Co1 N3 88.11(10) . . ?
O2 Co1 N3 92.05(9) . . ?
O1 Co1 N3 93.31(9) . . ?
N1 Co1 O4 100.11(9) . 2_665 ?
O2 Co1 O4 82.31(7) . 2_665 ?
O1 Co1 O4 92.60(8) . 2_665 ?
N3 Co1 O4 169.59(9) . 2_665 ?
N1 Co1 O4 178.35(9) . . ?
O2 Co1 O4 96.03(8) . . ?
O1 Co1 O4 85.11(7) . . ?
N3 Co1 O4 91.91(9) . . ?
O4 Co1 O4 80.06(8) 2_665 . ?
O2 Co2 N2 100.26(8) 2_665 . ?
O2 Co2 O1 91.52(7) 2_665 . ?
N2 Co2 O1 90.57(8) . . ?
O2 Co2 N6 161.29(10) 2_665 . ?
N2 Co2 N6 97.42(10) . . ?
O1 Co2 N6 94.40(9) . . ?
O2 Co2 O4 73.27(7) 2_665 . ?
N2 Co2 O4 164.86(8) . . ?
O1 Co2 O4 76.16(7) . . ?
N6 Co2 O4 90.93(9) . . ?
O2 Co2 O3 93.32(8) 2_665 . ?
N2 Co2 O3 77.17(9) . . ?
O1 Co2 O3 167.44(8) . . ?
N6 Co2 O3 84.64(9) . . ?
O4 Co2 O3 116.35(8) . . ?
C8 N1 C10 119.8(2) . . ?
C8 N1 Co1 126.88(19) . . ?
C10 N1 Co1 112.97(17) . . ?
C9 N2 C11 119.0(2) . . ?
C9 N2 Co2 124.95(19) . . ?
C11 N2 Co2 115.74(18) . . ?
N4 N3 Co1 118.38(19) . . ?
N5 N4 N3 176.1(3) . . ?
N7 N6 Co2 138.03(17) . . ?
N6 N7 N6 180.0(2) 2_655 . ?
C5 O1 Co1 128.65(16) . . ?
C5 O1 Co2 127.41(16) . . ?
Co1 O1 Co2 102.37(8) . . ?
C12 O2 Co1 108.41(15) . . ?
C12 O2 Co2 120.33(15) . 2_665 ?
Co1 O2 Co2 106.73(8) . 2_665 ?
C13 O3 Co2 109.15(17) . . ?
C13 O3 H15 117(3) . . ?
Co2 O3 H15 112(3) . . ?
C14 O4 Co1 119.03(16) . 2_665 ?
C14 O4 Co1 118.56(15) . . ?
Co1 O4 Co1 99.94(8) 2_665 . ?
C14 O4 Co2 120.94(15) . . ?
Co1 O4 Co2 97.69(7) 2_665 . ?
Co1 O4 Co2 95.85(7) . . ?
Cl1 O5 O8 64.2(13) . . ?
Cl1 O5 O7 58.2(8) . 2_556 ?
O8 O5 O7 114.3(16) . 2_556 ?
Cl1 O7 O8 61.6(11) . . ?
Cl1 O7 O5 53.8(6) . 2_556 ?
O8 O7 O5 108.3(13) . 2_556 ?
O5 O8 O7 105.2(16) . . ?
O5 O8 Cl1 55.3(10) . . ?
O7 O8 Cl1 57.7(10) . . ?
O5 Cl1 O5 180.000(2) 2_556 . ?
O5 Cl1 O7 67.9(8) 2_556 . ?
O5 Cl1 O7 112.1(8) . . ?
O5 Cl1 O7 112.1(8) 2_556 2_556 ?
O5 Cl1 O7 67.9(8) . 2_556 ?
O7 Cl1 O7 180.000(1) . 2_556 ?
O5 Cl1 O8 119.5(15) 2_556 . ?
O5 Cl1 O8 60.5(15) . . ?
O7 Cl1 O8 60.7(13) . . ?
O7 Cl1 O8 119.3(13) 2_556 . ?
O5 Cl1 O8 60.5(15) 2_556 2_556 ?
O5 Cl1 O8 119.5(15) . 2_556 ?
O7 Cl1 O8 119.3(13) . 2_556 ?
O7 Cl1 O8 60.7(13) 2_556 2_556 ?
O8 Cl1 O8 180.000(4) . 2_556 ?
O5 Cl1 O6 81.1(8) 2_556 2_556 ?
O5 Cl1 O6 98.9(8) . 2_556 ?
O7 Cl1 O6 99.4(8) . 2_556 ?
O7 Cl1 O6 80.6(8) 2_556 2_556 ?
O8 Cl1 O6 78.1(7) . 2_556 ?
O8 Cl1 O6 101.9(7) 2_556 2_556 ?
O5 Cl1 O6 98.9(8) 2_556 . ?
O5 Cl1 O6 81.1(8) . . ?
O7 Cl1 O6 80.6(8) . . ?
O7 Cl1 O6 99.4(8) 2_556 . ?
O8 Cl1 O6 101.9(7) . . ?
O8 Cl1 O6 78.1(7) 2_556 . ?
O6 Cl1 O6 180.000(1) 2_556 . ?
C2 C1 H1A 114(2) . . ?
C2 C1 H1B 109.9 . . ?
H1A C1 H1B 105.5 . . ?
C2 C1 H1C 110.1 . . ?
H1A C1 H1C 108.2 . . ?
H1B C1 H1C 108.9 . . ?
C7 C2 C3 116.3(3) . . ?
C7 C2 C1 122.4(3) . . ?
C3 C2 C1 121.3(3) . . ?
C2 C3 C4 123.6(3) . . ?
C2 C3 H3 118.2 . . ?
C4 C3 H3 118.2 . . ?
C3 C4 C5 119.7(3) . . ?
C3 C4 C9 114.4(2) . . ?
C5 C4 C9 125.9(3) . . ?
O1 C5 C6 121.1(2) . . ?
O1 C5 C4 122.0(2) . . ?
C6 C5 C4 116.9(2) . . ?
C7 C6 C5 120.7(3) . . ?
C7 C6 C8 116.1(2) . . ?
C5 C6 C8 123.1(2) . . ?
C2 C7 C6 122.7(3) . . ?
C2 C7 H7 118.6 . . ?
C6 C7 H7 118.6 . . ?
N1 C8 C6 126.5(3) . . ?
N1 C8 H8 116.7 . . ?
C6 C8 H8 116.7 . . ?
N2 C9 C4 127.0(3) . . ?
N2 C9 H9 116.5 . . ?
C4 C9 H9 116.5 . . ?
N1 C10 C12 106.6(2) . . ?
N1 C10 H10A 110.1 . . ?
C12 C10 H10A 110.6 . . ?
N1 C10 H10B 110.6 . . ?
C12 C10 H10B 110.4 . . ?
H10A C10 H10B 108.6 . . ?
N2 C11 C13 108.0(2) . . ?
N2 C11 H11A 110.0 . . ?
C13 C11 H11A 110.0 . . ?
N2 C11 H11B 110.2 . . ?
C13 C11 H11B 110.2 . . ?
H11A C11 H11B 108.4 . . ?
O2 C12 C10 108.3(2) . . ?
O2 C12 H12A 110.5 . . ?
C10 C12 H12A 109.9 . . ?
O2 C12 H12B 109.9 . . ?
C10 C12 H12B 110.0 . . ?
H12A C12 H12B 108.4 . . ?
O3 C13 C11 106.2(2) . . ?
O3 C13 H13A 110.5 . . ?
C11 C13 H13A 110.3 . . ?
O3 C13 H13B 110.8 . . ?
C11 C13 H13B 110.4 . . ?
H13A C13 H13B 108.6 . . ?
O4 C14 H14A 109.9 . . ?
O4 C14 H14B 109.8 . . ?
H14A C14 H14B 109.2 . . ?
O4 C14 H14C 110.0 . . ?
H14A C14 H14C 108.8 . . ?
H14B C14 H14C 109.2 . . ?

loop_
_geom_bond_atom_site_label_1
_geom_bond_atom_site_label_2
_geom_bond_distance
_geom_bond_site_symmetry_2
_geom_bond_publ_flag
Co1 N1 1.880(2) . ?
Co1 O2 1.8905(18) . ?
Co1 O1 1.9296(18) . ?
Co1 N3 1.935(2) . ?
Co1 O4 1.9588(18) 2_665 ?
Co1 O4 1.9642(18) . ?
Co2 O2 2.0269(18) 2_665 ?
Co2 N2 2.046(2) . ?
Co2 O1 2.0532(18) . ?
Co2 N6 2.077(2) . ?
Co2 O4 2.2121(18) . ?
Co2 O3 2.227(2) . ?
N1 C8 1.276(4) . ?
N1 C10 1.487(3) . ?
N2 C9 1.275(4) . ?
N2 C11 1.471(3) . ?
N3 N4 1.204(3) . ?
N4 N5 1.161(3) . ?
N6 N7 1.174(2) . ?
N7 N6 1.174(2) 2_655 ?
O1 C5 1.332(3) . ?
O2 C12 1.426(3) . ?
O2 Co2 2.0269(18) 2_665 ?
O3 C13 1.445(4) . ?
O3 H15 0.77(4) . ?
O4 C14 1.437(3) . ?
O4 Co1 1.9588(18) 2_665 ?
O5 Cl1 1.272(14) . ?
O5 O8 1.35(3) . ?
O5 O7 1.461(19) 2_556 ?
O6 Cl1 1.702(10) . ?
O7 Cl1 1.340(11) . ?
O7 O8 1.38(3) . ?
O7 O5 1.461(19) 2_556 ?
O8 Cl1 1.393(18) . ?
Cl1 O5 1.272(14) 2_556 ?
Cl1 O7 1.340(11) 2_556 ?
Cl1 O8 1.393(18) 2_556 ?
Cl1 O6 1.702(10) 2_556 ?
C1 C2 1.504(4) . ?
C1 H1A 1.00(4) . ?
C1 H1B 0.9574 . ?
C1 H1C 0.9592 . ?
C2 C7 1.381(4) . ?
C2 C3 1.392(4) . ?
C3 C4 1.398(4) . ?
C3 H3 0.9500 . ?
C4 C5 1.423(4) . ?
C4 C9 1.465(4) . ?
C5 C6 1.420(4) . ?
C6 C7 1.403(4) . ?
C6 C8 1.454(4) . ?
C7 H7 0.9500 . ?
C8 H8 0.9500 . ?
C9 H9 0.9500 . ?
C10 C12 1.511(4) . ?
C10 H10A 0.9898 . ?
C10 H10B 0.9899 . ?
C11 C13 1.509(4) . ?
C11 H11A 0.9896 . ?
C11 H11B 0.9898 . ?
C12 H12A 0.9895 . ?
C12 H12B 0.9895 . ?
C13 H13A 0.9891 . ?
C13 H13B 0.9892 . ?
C14 H14A 0.9607 . ?
C14 H14B 0.9580 . ?
C14 H14C 0.9620 . ?

loop_
_platon_squeeze_void_nr
_platon_squeeze_void_average_x
_platon_squeeze_void_average_y
_platon_squeeze_void_average_z
_platon_squeeze_void_volume
_platon_squeeze_void_count_electrons
1 0.500 1.000 0.500 128.0 36.7
